data_2300110
loop_
_publ_author_name
'Foster, M. D.'
'Treacy, M. M. J.'
'Higgins, J. B.'
'Rivin, I.'
'Balkovsky, E.'
'Randall, K. H.'

_publ_section_title
;
 A systematic topological search for the framework of ZSM-10
;
_journal_coeditor_code ZM5033
_journal_issue 6
_journal_name_full 'Journal of Applied Crystallography'
_journal_page_first 1028
_journal_page_last 1030
_journal_paper_doi 10.1107/S0021889805026038
_journal_volume 38
_journal_year 2005
_symmetry_space_group_name_H-M 'P 6/m m m'
_cell_angle_alpha 90.000000
_cell_angle_beta 90.000000
_cell_angle_gamma 120.000000
_cell_length_a 30.960745
_cell_length_b 30.960745
_cell_length_c 7.519782
_cell_volume 6242.502
_cod_data_source_file zm5033.cif
_cod_data_source_block 191_6_558937s_gulpmin.cif
_cod_database_code 2300110

loop_
_atom_site_label
_atom_site_fract_x
_atom_site_fract_y
_atom_site_fract_z
_atom_site_type_symbol
Si1 0.288767 0.094991 0.297243 Si
Si2 0.387990 0.095521 0.296462 Si
Si3 0.487202 0.194051 0.296484 Si
Si4 0.209669 0.055424 0.000000 Si
Si5 0.426576 0.055380 0.000000 Si
Si6 0.526390 0.154344 0.000000 Si
O_11_1 0.272829 0.077753 0.500000 O
O_11_2 0.305753 0.152877 0.271933 O
O_12_1 0.334998 0.088514 0.239751 O
O_14_1 0.241923 0.060960 0.174245 O
O_22_1 0.387385 0.079343 0.500000 O
O_23_1 0.429371 0.153218 0.266997 O
O_25_1 0.399755 0.060526 0.174827 O
O_33_1 0.503345 0.194369 0.500000 O
O_33_2 0.494389 0.247194 0.240381 O
O_36_1 0.521919 0.181590 0.174854 O
O_44_1 0.161707 0.000000 0.000000 O
O_44_2 0.190608 0.095303 0.000000 O
O_55_1 0.419371 0.000000 0.000000 O
O_56_1 0.485034 0.095810 0.000000 O
O_66_1 0.580050 0.160100 0.000000 O
